data_4513067
loop_
_publ_author_name
'Timokhin, Ivan'
'Pettinari, Claudio'
'Marchetti, Fabio'
'Pettinari, Riccardo'
'Condello, Francesca'
'Galli, Simona'
'Alegria, Elisabete C. B. A.'
'Martins, Lu\'isa M. D. R. S.'
'Pombeiro, Armando J. L.'

_publ_section_title
;
 Novel Coordination Polymers with (Pyrazolato)-Based Tectons: Catalytic
 Activity in the Peroxidative Oxidation of Alcohols and Cyclohexane
;
_journal_issue 5
_journal_name_full 'Crystal Growth &amp; Design'
_journal_page_first 2303
_journal_paper_doi 10.1021/acs.cgd.5b00083
_journal_volume 15
_journal_year 2015
_chemical_formula_moiety 'C11 H14 Co1 N4'
_chemical_formula_structural 'Co1 (C11 H14 N4)'
_chemical_formula_sum 'C11 H14 Co N4'
_chemical_formula_weight 261.18
_chemical_name_systematic
;
catena-(bis(3,5-dimethyl-4-pyrazolato)methane)-co(ii)
;
_space_group_crystal_system tetragonal
_space_group_IT_number 91
_space_group_name_H-M_alt 'P 41 2 2'
_symmetry_space_group_name_Hall 'P 4w 2c'
_symmetry_space_group_name_H-M 'P 41 2 2'
_cell_angle_alpha 90
_cell_angle_beta 90
_cell_angle_gamma 90
_cell_formula_units_Z 4
_cell_length_a 9.25232(63)
_cell_length_b 9.25232(63)
_cell_length_c 13.4487(12)
_cell_measurement_temperature 298
_cell_volume 1151.28(15)
_computing_cell_refinement TOPAS-R
_computing_data_collection 'Bruker D8 Commander'
_computing_structure_refinement TOPAS-R
_computing_structure_solution TOPAS-R
_diffrn_ambient_temperature 298
_diffrn_detector_type 'Bruker Lynxeye linear PSD'
_diffrn_measurement_device_type 'Bruker AXS D8 Advance'
_diffrn_radiation_monochromator 'Nickel filter'
_diffrn_radiation_wavelength 'CuK\a~1~ 1.54056 CuK\a~2~ 1.54439'
_diffrn_source_target Cu
_diffrn_source_type 'sealed X-ray tube'
_exptl_crystal_density_diffrn 1.51
_exptl_crystal_density_method 'not measured'
_exptl_crystal_F_000 540
_pd_char_colour blue
_pd_instr_location ' ?'
_pd_meas_2theta_range_inc 0.02
_pd_meas_2theta_range_max 105
_pd_meas_2theta_range_min 5
_pd_meas_number_of_points 5001
_pd_meas_scan_method step
_pd_proc_2theta_range_inc 0.02
_pd_proc_2theta_range_max 105
_pd_proc_2theta_range_min 8
_pd_proc_ls_background_function 'Chebychev polynomial'
_pd_proc_ls_profile_function 'fundamental parameters approach'
_pd_proc_ls_prof_R_factor 0.015
_pd_proc_ls_prof_wR_expected 0.009
_pd_proc_ls_prof_wR_factor 0.021
_pd_spec_mounting ' packed powder pellet'
_pd_spec_mount_mode reflection
_pd_spec_shape flat_sheet
_pd_spec_size_axial 15
_pd_spec_size_equat 18
_pd_spec_size_thick 0.1
_refine_ls_extinction_method none
_refine_ls_matrix_type fullcycle
_refine_ls_number_parameters 29
_refine_ls_number_restraints 0
_refine_ls_shift/su_max .01
_refine_ls_structure_factor_coef Inet
_refine_ls_weighting_details 'w = 1/[Y~i~]'
_refine_ls_weighting_scheme calc
_cod_data_source_file cg5b00083_si_003.cif
_cod_data_source_block
;
;
_cod_depositor_comments
;
The following automatic conversions were performed:

'_refine_ls_weighting_scheme' value '1/[Y~i~]' was changed to 'calc'.
New tag '_refine_ls_weighting_details' was created. The value of the
new tag was set to 'w = 1/[Y~i~]'.

Automatic conversion script
Id: cif_fix_values 3271 2015-04-21 07:52:19Z andrius 
;
_cod_original_cell_volume 1151.28(19)
_cod_original_formula_sum 'C11 H14 Co1 N4'
_cod_database_code 4513067

loop_
_symmetry_equiv_pos_as_xyz
'-x, -y, z+1/2'
'-x, y, -z'
'-y, -x, -z+1/4'
'-y, x, z+1/4'
'y, -x, z-1/4'
'y, x, -z-1/4'
'x, -y, -z+1/2'
'x, y, z'

loop_
_atom_site_label
_atom_site_type_symbol
_atom_site_symmetry_multiplicity
_atom_site_fract_x
_atom_site_fract_y
_atom_site_fract_z
_atom_site_occupancy
_atom_site_B_iso_or_equiv
Co Co 4 0 -0.08576(41) 0 1 2.8(15)
C1 C 4 0.75479 -0.5 0.25 1 4.8(15)
C2 C 8 0.8421851 -0.3721194 0.2170631 1 4.8(15)
C3 C 8 0.8475316 -0.3172538 0.1233185 1 4.8(15)
H11 H 8 0.694542 -0.5438243 0.1862584 1 4.8(15)
C5 C 8 0.7697509 -0.372105 0.03766131 1 4.8(15)
H51 H 8 0.7217778 -0.2813464 -0.003594643 1 4.8(15)
H52 H 8 0.8448136 -0.4310877 -0.0110891 1 4.8(15)
H53 H 8 0.6835716 -0.4455512 0.06259402 1 4.8(15)
N1 N 8 0.9386395 -0.201909 0.12402 1 4.8(15)
N2 N 8 0.9896007 -0.1854876 0.218198 1 4.8(15)
C4 C 8 0.9299886 -0.2906834 0.2757019 1 4.8(15)
C6 C 8 0.9555566 -0.3122323 0.3810367 1 4.8(15)
H61 H 8 1.054036 -0.3771175 0.3913865 1 4.8(15)
H62 H 8 0.9691356 -0.2067787 0.4176338 1 4.8(15)
H63 H 8 0.862922 -0.3691714 0.4141123 1 4.8(15)

loop_
_atom_type_symbol
_atom_type_description
_atom_type_scat_source
C C 'International Tables for Crystallography (Vol. IV)'
H H 'International Tables for Crystallography (Vol. IV)'
Co Co 'International Tables for Crystallography (Vol. IV)'
N N 'International Tables for Crystallography (Vol. IV)'

loop_
_diffrn_radiation_type
'Cu K\a'
